data_4515161
loop_
_publ_author_name
'Singh, Jatinder'
'Park, Dae Won'
'Kim, Dong Hwan'
'Singh, Nem'
'Kang, Se Chan'
'Chi, Ki-Whan'

_publ_section_title
;
 Coordination-Driven Self-Assembly of Triazole-Based Apoptosis-Inducible
 Metallomacrocycles.
;
_journal_issue 6
_journal_name_full 'ACS omega'
_journal_page_first 10810
_journal_page_last 10817
_journal_paper_doi 10.1021/acsomega.9b00093
_journal_volume 4
_journal_year 2019
_chemical_formula_moiety '0.14(C F3 O3 S), 0.03(C132 H108 N16 O8 Ru4)'
_chemical_formula_sum 'C4.61 H3.66 F0.41 N0.54 O0.68 Ru0.14 S0.14'
_chemical_formula_weight 103.28
_space_group_crystal_system monoclinic
_space_group_IT_number 14
_space_group_name_Hall '-P 2yn'
_space_group_name_H-M_alt 'P 1 21/n 1'
_symmetry_space_group_name_Hall '-P 2yn'
_symmetry_space_group_name_H-M 'P 1 21/n 1'
_atom_sites_solution_hydrogens geom
_atom_sites_solution_primary iterative
_audit_creation_date 2019-04-19
_audit_creation_method
;
Olex2 1.2
(compiled 2018.05.29 svn.r3508 for OlexSys, GUI svn.r5506)
;
_cell_angle_alpha 90
_cell_angle_beta 93.24(3)
_cell_angle_gamma 90
_cell_formula_units_Z 59
_cell_length_a 15.890(3)
_cell_length_b 15.537(3)
_cell_length_c 28.947(6)
_cell_measurement_reflns_used 33327
_cell_measurement_temperature 100(2)
_cell_measurement_theta_max 0.980
_cell_measurement_theta_min 0.967
_cell_volume 7135(2)
_computing_molecular_graphics 'Olex2 (Dolomanov et al., 2009)'
_computing_publication_material 'Olex2 (Dolomanov et al., 2009)'
_computing_structure_refinement 'ShelXL (Sheldrick, 2015)'
_computing_structure_solution 'olex2.solve (Bourhis et al., 2015)'
_diffrn_ambient_temperature 100(2)
_diffrn_measured_fraction_theta_full 0.777
_diffrn_measured_fraction_theta_max 0.796
_diffrn_measurement_device_type 'CCD area detector'
_diffrn_measurement_method 'omega scan'
_diffrn_radiation_type MoK\a
_diffrn_radiation_wavelength 0.71073
_diffrn_reflns_av_R_equivalents 0.0326
_diffrn_reflns_av_unetI/netI 0.0309
_diffrn_reflns_Laue_measured_fraction_full 0.777
_diffrn_reflns_Laue_measured_fraction_max 0.796
_diffrn_reflns_limit_h_max 17
_diffrn_reflns_limit_h_min -18
_diffrn_reflns_limit_k_max 18
_diffrn_reflns_limit_k_min -18
_diffrn_reflns_limit_l_max 34
_diffrn_reflns_limit_l_min -34
_diffrn_reflns_number 33238
_diffrn_reflns_point_group_measured_fraction_full 0.777
_diffrn_reflns_point_group_measured_fraction_max 0.796
_diffrn_reflns_theta_full 25.242
_diffrn_reflns_theta_max 24.999
_diffrn_reflns_theta_min 1.835
_exptl_absorpt_coefficient_mu 0.558
_exptl_absorpt_correction_type multi-scan
_exptl_absorpt_process_details SADABS
_exptl_crystal_colour 'clear greenish green'
_exptl_crystal_colour_lustre clear
_exptl_crystal_colour_modifier greenish
_exptl_crystal_colour_primary green
_exptl_crystal_density_diffrn 1.418
_exptl_crystal_density_method 'not measured'
_exptl_crystal_description needle
_exptl_crystal_F_000 3088
_exptl_crystal_size_max 0.2
_exptl_crystal_size_mid 0.05
_exptl_crystal_size_min 0.037
_exptl_transmission_factor_max 0.980
_exptl_transmission_factor_min 0.967
_refine_diff_density_max 1.173
_refine_diff_density_min -1.170
_refine_diff_density_rms 0.104
_refine_ls_extinction_coef 0.037(5)
_refine_ls_extinction_expression Fc^*^=kFc[1+0.001xFc^2^\l^3^/sin(2\q)]^-1/4^
_refine_ls_extinction_method SHELXL
_refine_ls_goodness_of_fit_ref 1.404
_refine_ls_hydrogen_treatment constr
_refine_ls_matrix_type full
_refine_ls_number_parameters 872
_refine_ls_number_reflns 10019
_refine_ls_number_restraints 57
_refine_ls_restrained_S_all 1.420
_refine_ls_R_factor_all 0.1151
_refine_ls_R_factor_gt 0.1057
_refine_ls_shift/su_max 0.001
_refine_ls_shift/su_mean 0.000
_refine_ls_structure_factor_coef Fsqd
_refine_ls_weighting_details 'w=1/[\s^2^(Fo^2^)+(0.2000P)^2^] where P=(Fo^2^+2Fc^2^)/3'
_refine_ls_weighting_scheme calc
_refine_ls_wR_factor_gt 0.3053
_refine_ls_wR_factor_ref 0.3172
_reflns_Friedel_coverage 0.000
_reflns_number_gt 8022
_reflns_number_total 10019
_reflns_threshold_expression 'I > 2\s(I)'
_cod_data_source_file ao9b00093_si_002.cif
_cod_data_source_block 8
_cod_database_code 4515161
_shelxl_version_number 2013-4
_publ_section_exptl
;
Any special experimental details
;
_shelx_space_group_comment
;
The symmetry employed for this shelxl refinement is uniquely defined
by the following loop, which should always be used as a source of
symmetry information in preference to the above space-group names.
They are only intended as comments.
;
_shelx_estimated_absorpt_t_max 0.980
_shelx_estimated_absorpt_t_min 0.897
_olex2_refinement_description
;
1. Fixed Uiso
 At 1.2 times of:
  All C(H) groups
 At 1.5 times of:
  All C(H,H,H) groups
2. Rigid body (RIGU) restrains
 F3, S1, O7, O6, O5, C88, F1, F2
 with sigma for 1-2 distances of 0.004 and sigma for 1-3 distances of 0.004
3.a Ternary CH refined with riding coordinates:
 C49(H49), C67(H67)
3.b Aromatic/amide H refined with riding coordinates:
 C14(H14), C16(H16), C18(H18), C24(H24), C28(H28), C30(H30), C31(H31),
 C33(H33), C35(H35), C37(H37), C39(H39), C41(H41), C42(H42), C43(H43), C44(H44),
  C45(H45), C46(H46), C50(H50), C51(H51), C53(H53), C54(H54), C56(H56),
 C60(H60), C61(H61), C62(H62), C64(H64), C65(H65), C66(H66), C68(H68), C72(H72),
  C73(H73), C75(H75), C77(H77), C80(H80)
3.c Idealised Me refined as rotating group:
 C52(H52A,H52B,H52C), C79(H79A,H79B,H79C), C86(H86A,H86B,H86C), C93(H93A,H93B,
 H93C), C94(H94A,H94B,H94C), C1(H1A,H1B,H1C)
;
_olex2_submission_special_instructions 'No special instructions were received'

loop_
_space_group_symop_operation_xyz
'x, y, z'
'-x+1/2, y+1/2, -z+1/2'
'-x, -y, -z'
'x-1/2, -y-1/2, z-1/2'

loop_
_atom_site_label
_atom_site_type_symbol
_atom_site_fract_x
_atom_site_fract_y
_atom_site_fract_z
_atom_site_U_iso_or_equiv
_atom_site_adp_type
_atom_site_occupancy
_atom_site_site_symmetry_order
_atom_site_calc_flag
_atom_site_refinement_flags_posn
_atom_site_refinement_flags_adp
S4 S 0.2327(2) 0.30168(17) 0.14308(8) 0.1131(9) Uani 1 1 d . .
Ru1 Ru 0.71951(4) 0.79976(4) 0.10497(2) 0.0721(3) Uani 1 1 d . .
Ru2 Ru 1.21647(4) 0.97373(4) 0.14147(2) 0.0833(3) Uani 1 1 d . .
O1 O 0.8316(3) 0.7516(3) 0.12816(15) 0.0771(11) Uani 1 1 d . .
O4 O 1.1021(3) 1.0275(3) 0.12700(14) 0.0790(12) Uani 1 1 d . .
O3 O 1.1519(3) 0.8674(3) 0.15884(15) 0.0793(12) Uani 1 1 d . .
O2 O 0.7796(3) 0.9150(3) 0.10224(15) 0.0776(12) Uani 1 1 d . .
N5 N 0.8569(5) 0.8112(4) 0.6492(2) 0.0945(19) Uani 1 1 d . .
N7 N 0.7114(4) 0.8346(4) 0.17503(18) 0.0736(13) Uani 1 1 d . .
N2 N 0.6980(5) 0.9890(4) 0.32561(18) 0.0902(18) Uani 1 1 d . .
N8 N 1.1911(4) 1.0157(4) 0.20903(17) 0.0762(14) Uani 1 1 d . .
C9 C 0.7669(5) 0.9073(4) 0.4374(2) 0.0767(16) Uani 1 1 d . .
N4 N 0.8375(4) 0.8928(4) 0.65749(17) 0.0805(15) Uani 1 1 d . .
C11 C 1.0734(4) 0.8481(5) 0.1499(2) 0.0738(16) Uani 1 1 d . .
C12 C 1.0291(5) 0.9936(4) 0.12610(18) 0.0770(18) Uani 1 1 d . .
C13 C 0.9046(5) 0.7869(5) 0.1347(2) 0.0781(17) Uani 1 1 d . .
C14 C 0.6779(5) 0.6743(5) 0.0819(2) 0.0853(18) Uani 1 1 d . .
H14 H 0.6963 0.6193 0.0927 0.102 Uiso 1 1 calc R .
C15 C 1.0538(4) 0.7586(4) 0.15747(19) 0.0725(15) Uani 1 1 d . .
C16 C 0.6894(5) 0.9408(5) 0.2325(2) 0.0798(17) Uani 1 1 d . .
H16 H 0.6736 0.9978 0.2402 0.096 Uiso 1 1 calc R .
C17 C 1.2575(10) 0.9670(7) 0.0707(4) 0.133(4) Uani 1 1 d . .
C18 C 0.6864(5) 0.9147(4) 0.1881(2) 0.0764(16) Uani 1 1 d . .
H18 H 0.6660 0.9537 0.1648 0.092 Uiso 1 1 calc R .
N6 N 0.8478(5) 0.7999(4) 0.6045(2) 0.0936(19) Uani 1 1 d . .
C20 C 0.5849(5) 0.7987(5) 0.0879(3) 0.0863(19) Uani 1 1 d . .
C21 C 0.9583(5) 1.0548(5) 0.1144(2) 0.0800(18) Uani 1 1 d . .
C22 C 0.8246(5) 0.8773(5) 0.5830(2) 0.0837(18) Uani 1 1 d . .
C23 C 0.7159(5) 0.8829(5) 0.2669(2) 0.0808(18) Uani 1 1 d . .
C24 C 0.7364(5) 0.7781(4) 0.2092(2) 0.0796(18) Uani 1 1 d . .
H24 H 0.7511 0.7210 0.2012 0.095 Uiso 1 1 calc R .
C25 C 0.8064(5) 0.8850(4) 0.5334(2) 0.0793(17) Uani 1 1 d . .
C26 C 0.7183(6) 0.8894(5) 0.5165(2) 0.088(2) Uani 1 1 d . .
N1 N 0.7219(4) 0.9113(4) 0.31349(17) 0.0791(14) Uani 1 1 d . .
C28 C 0.7543(5) 0.8668(5) 0.3519(2) 0.0801(17) Uani 1 1 d . .
H28 H 0.7772 0.8103 0.3529 0.096 Uiso 1 1 calc R .
C29 C 1.0098(5) 0.9059(4) 0.1359(2) 0.0755(16) Uani 1 1 d . .
C30 C 0.9750(6) 1.1424(5) 0.1089(2) 0.0835(18) Uani 1 1 d . .
H30 H 1.0318 1.1615 0.1121 0.100 Uiso 1 1 calc R .
C31 C 0.7410(5) 0.8025(4) 0.2554(2) 0.0804(17) Uani 1 1 d . .
H31 H 0.7614 0.7634 0.2787 0.096 Uiso 1 1 calc R .
C32 C 0.8700(5) 0.8871(4) 0.5023(2) 0.0810(18) Uani 1 1 d . .
C33 C 0.9207(5) 0.9049(5) 0.4237(2) 0.0877(19) Uani 1 1 d . .
H33 H 0.9098 0.9137 0.3914 0.105 Uiso 1 1 calc R .
C34 C 0.8287(5) 0.9239(5) 0.7034(2) 0.0815(18) Uani 1 1 d . .
C35 C 0.8147(5) 0.9364(5) 0.6162(2) 0.0830(18) Uani 1 1 d . .
H35 H 0.7964 0.9943 0.6126 0.100 Uiso 1 1 calc R .
C36 C 0.9214(4) 0.8748(4) 0.12821(19) 0.0686(14) Uani 1 1 d . .
C37 C 0.8091(5) 1.0842(5) 0.0994(2) 0.0850(19) Uani 1 1 d . .
H37 H 0.7523 1.0655 0.0955 0.102 Uiso 1 1 calc R .
C38 C 0.8500(5) 0.9009(4) 0.4532(2) 0.0765(16) Uani 1 1 d . .
C39 C 1.0219(5) 0.8848(5) 0.4882(2) 0.0881(19) Uani 1 1 d . .
H39 H 1.0789 0.8793 0.4997 0.106 Uiso 1 1 calc R .
C40 C 0.7460(5) 0.9217(5) 0.3879(2) 0.0850(19) Uani 1 1 d . .
C41 C 0.6935(6) 0.7929(6) 0.0299(2) 0.091(2) Uani 1 1 d . .
H41 H 0.7210 0.8193 0.0052 0.109 Uiso 1 1 calc R .
C42 C 1.1892(5) 0.9589(5) 0.2450(2) 0.0859(19) Uani 1 1 d . .
H42 H 1.1967 0.8991 0.2398 0.103 Uiso 1 1 calc R .
C43 C 0.6253(5) 0.8384(6) 0.0516(2) 0.0886(19) Uani 1 1 d . .
H43 H 0.6087 0.8942 0.0412 0.106 Uiso 1 1 calc R .
C44 C 0.9556(5) 0.8815(5) 0.5181(2) 0.0865(19) Uani 1 1 d . .
H44 H 0.9687 0.8753 0.5504 0.104 Uiso 1 1 calc R .
C45 C 1.1827(5) 1.1005(5) 0.2169(2) 0.088(2) Uani 1 1 d . .
H45 H 1.1839 1.1395 0.1917 0.106 Uiso 1 1 calc R .
C46 C 0.6101(5) 0.7157(5) 0.1038(2) 0.0820(18) Uani 1 1 d . .
H46 H 0.5829 0.6885 0.1283 0.098 Uiso 1 1 calc R .
C47 C 0.7179(5) 0.7121(5) 0.0449(2) 0.0848(18) Uani 1 1 d . .
C49 C 0.7955(6) 0.6661(6) 0.0281(3) 0.095(2) Uani 1 1 d . .
H49 H 0.8241 0.6344 0.0546 0.115 Uiso 1 1 calc R .
C50 C 1.0012(6) 0.8967(6) 0.4404(3) 0.099(2) Uani 1 1 d . .
H50 H 1.0452 0.8990 0.4195 0.119 Uiso 1 1 calc R .
C51 C 0.9539(5) 0.6407(5) 0.1561(3) 0.0884(19) Uani 1 1 d . .
H51 H 0.8978 0.6201 0.1513 0.106 Uiso 1 1 calc R .
C52 C 0.7636(7) 0.6016(7) -0.0083(3) 0.110(3) Uani 1 1 d . .
H52A H 0.7119 0.5746 0.0015 0.166 Uiso 1 1 calc GR .
H52B H 0.8066 0.5574 -0.0121 0.166 Uiso 1 1 calc GR .
H52C H 0.7519 0.6314 -0.0379 0.166 Uiso 1 1 calc GR .
C53 C 1.2851(7) 0.8978(7) 0.0928(4) 0.111(3) Uani 1 1 d . .
H53 H 1.2732 0.8423 0.0802 0.134 Uiso 1 1 calc R .
C54 C 1.0977(6) 0.6137(6) 0.1782(3) 0.099(2) Uani 1 1 d . .
H54 H 1.1405 0.5741 0.1882 0.119 Uiso 1 1 calc R .
C55 C 0.7018(5) 0.9040(5) 0.4684(2) 0.0806(17) Uani 1 1 d . .
C56 C 0.9146(8) 1.2000(5) 0.0994(3) 0.102(3) Uani 1 1 d . .
H56 H 0.9280 1.2590 0.0955 0.123 Uiso 1 1 calc R .
C57 C 0.9718(5) 0.7279(4) 0.1487(2) 0.0775(16) Uani 1 1 d . .
C58 C 0.8556(5) 0.9344(4) 0.11322(19) 0.0757(16) Uani 1 1 d . .
C60 C 1.1182(5) 0.7011(5) 0.1720(3) 0.0805(17) Uani 1 1 d . .
H60 H 1.1745 0.7207 0.1775 0.097 Uiso 1 1 calc R .
C61 C 0.8274(5) 0.8685(5) 0.7399(2) 0.0759(16) Uani 1 1 d . .
H61 H 0.8335 0.8083 0.7351 0.091 Uiso 1 1 calc R .
C62 C 1.3314(7) 0.9059(6) 0.1341(5) 0.117(3) Uani 1 1 d . .
H62 H 1.3496 0.8549 0.1498 0.141 Uiso 1 1 calc R .
C63 C 0.8743(5) 1.0258(5) 0.10962(19) 0.0819(18) Uani 1 1 d . .
C64 C 0.8303(6) 1.1717(5) 0.0952(3) 0.092(2) Uani 1 1 d . .
H64 H 0.7867 1.2127 0.0894 0.110 Uiso 1 1 calc R .
C65 C 1.2719(8) 1.0517(7) 0.0892(3) 0.116(3) Uani 1 1 d . .
H65 H 1.2484 1.1010 0.0739 0.140 Uiso 1 1 calc R .
C66 C 1.3197(7) 1.0595(7) 0.1288(4) 0.113(3) Uani 1 1 d . .
H66 H 1.3317 1.1158 0.1402 0.135 Uiso 1 1 calc R .
C67 C 1.1939(9) 0.9551(8) 0.0246(3) 0.123(4) Uani 1 1 d . .
H67 H 1.2308 0.9488 -0.0020 0.147 Uiso 1 1 calc R .
C68 C 1.0169(6) 0.5857(6) 0.1700(3) 0.096(2) Uani 1 1 d . .
H68 H 1.0043 0.5266 0.1741 0.116 Uiso 1 1 calc R .
S1 S 0.8925(2) 0.65136(17) 0.33183(11) 0.1207(9) Uani 1 1 d . U
N3 N 0.7106(5) 0.9952(4) 0.37030(18) 0.0894(18) Uani 1 1 d . .
O7 O 0.9382(6) 0.5751(4) 0.3473(3) 0.129(2) Uani 1 1 d . U
C72 C 0.6130(5) 0.9132(5) 0.4525(2) 0.0869(19) Uani 1 1 d . .
H72 H 0.5987 0.9211 0.4205 0.104 Uiso 1 1 calc R .
C73 C 0.8241(5) 1.0106(5) 0.7099(2) 0.0832(18) Uani 1 1 d . .
H73 H 0.8295 1.0494 0.6849 0.100 Uiso 1 1 calc R .
O18 O 0.2877(5) 0.3641(5) 0.1226(2) 0.116(2) Uani 1 1 d . .
C75 C 0.5520(6) 0.9108(6) 0.4822(3) 0.096(2) Uani 1 1 d . .
H75 H 0.4953 0.9210 0.4714 0.115 Uiso 1 1 calc R .
O17 O 0.2500(7) 0.2855(5) 0.1910(2) 0.140(3) Uani 1 1 d . .
C77 C 0.6539(6) 0.8833(5) 0.5462(2) 0.092(2) Uani 1 1 d . .
H77 H 0.6664 0.8721 0.5781 0.110 Uiso 1 1 calc R .
O6 O 0.8607(5) 0.7091(5) 0.3640(4) 0.143(3) Uani 1 1 d . U
C79 C 0.5146(6) 0.8468(6) 0.1103(3) 0.101(2) Uani 1 1 d . .
H79A H 0.5099 0.8259 0.1420 0.151 Uiso 1 1 calc GR .
H79B H 0.4612 0.8369 0.0925 0.151 Uiso 1 1 calc GR .
H79C H 0.5272 0.9085 0.1110 0.151 Uiso 1 1 calc GR .
C80 C 0.5709(6) 0.8933(7) 0.5298(3) 0.109(3) Uani 1 1 d . .
H80 H 0.5266 0.8883 0.5503 0.131 Uiso 1 1 calc R .
O19 O 0.2123(7) 0.2278(5) 0.1157(3) 0.151(3) Uani 1 1 d . .
F11 F 0.1424(5) 0.4238(5) 0.1703(3) 0.167(3) Uani 1 1 d . .
F10 F 0.1123(7) 0.3849(7) 0.1010(3) 0.194(4) Uani 1 1 d . .
C86 C 1.4004(7) 0.9951(9) 0.2013(4) 0.136(4) Uani 1 1 d . .
H86A H 1.3624 1.0173 0.2240 0.204 Uiso 1 1 calc GR .
H86B H 1.4481 1.0346 0.1990 0.204 Uiso 1 1 calc GR .
H86C H 1.4213 0.9382 0.2111 0.204 Uiso 1 1 calc GR .
F3 F 1.0351(6) 0.7356(6) 0.3445(3) 0.171(3) Uani 1 1 d . U
F1 F 0.9490(7) 0.7950(5) 0.2974(4) 0.183(3) Uani 1 1 d . U
C102 C 0.1444(7) 0.3465(9) 0.1472(4) 0.132(5) Uani 1 1 d . .
O5 O 0.8360(8) 0.6393(5) 0.2926(4) 0.196(5) Uani 1 1 d . U
C90 C 1.3539(6) 0.9877(8) 0.1550(4) 0.115(3) Uani 1 1 d . .
F2 F 1.0163(9) 0.6829(7) 0.2788(4) 0.220(5) Uani 1 1 d . U
C93 C 1.1386(10) 1.0329(10) 0.0139(3) 0.158(5) Uani 1 1 d . .
H93A H 1.1005 1.0416 0.0389 0.237 Uiso 1 1 calc GR .
H93B H 1.1055 1.0234 -0.0153 0.237 Uiso 1 1 calc GR .
H93C H 1.1741 1.0840 0.0111 0.237 Uiso 1 1 calc GR .
C94 C 1.1432(9) 0.8731(8) 0.0263(4) 0.139(4) Uani 1 1 d . .
H94A H 1.1802 0.8236 0.0222 0.209 Uiso 1 1 calc GR .
H94B H 1.0987 0.8737 0.0014 0.209 Uiso 1 1 calc GR .
H94C H 1.1177 0.8688 0.0562 0.209 Uiso 1 1 calc GR .
C88 C 0.9743(11) 0.7225(9) 0.3117(5) 0.142(3) Uani 1 1 d . U
F12 F 0.0752(6) 0.3128(7) 0.1577(4) 0.206(5) Uani 1 1 d . .
C1 C 0.8589(8) 0.7307(8) 0.0081(4) 0.132(4) Uani 1 1 d . .
H1A H 0.8333 0.7573 -0.0200 0.198 Uiso 1 1 calc GR .
H1B H 0.9103 0.7001 0.0006 0.198 Uiso 1 1 calc GR .
H1C H 0.8731 0.7755 0.0311 0.198 Uiso 1 1 calc GR .

loop_
_atom_site_aniso_label
_atom_site_aniso_U_11
_atom_site_aniso_U_22
_atom_site_aniso_U_33
_atom_site_aniso_U_23
_atom_site_aniso_U_13
_atom_site_aniso_U_12
S4 0.152(3) 0.0918(15) 0.0928(14) -0.0036(9) -0.0133(13) -0.0157(14)
Ru1 0.0762(5) 0.0802(5) 0.0596(4) -0.00143(18) 0.0016(2) 0.0020(2)
Ru2 0.0862(6) 0.0907(5) 0.0738(4) -0.0052(2) 0.0113(3) -0.0132(3)
O1 0.082(3) 0.072(3) 0.077(2) 0.0029(18) 0.0021(19) -0.001(2)
O4 0.097(4) 0.074(3) 0.065(2) 0.0020(17) -0.003(2) -0.016(2)
O3 0.081(4) 0.081(3) 0.076(3) -0.0024(19) 0.002(2) -0.009(2)
O2 0.092(4) 0.070(3) 0.072(2) -0.0014(17) 0.009(2) -0.001(2)
N5 0.126(6) 0.093(4) 0.064(3) -0.003(2) -0.008(3) 0.014(4)
N7 0.077(4) 0.075(3) 0.069(3) 0.001(2) 0.005(2) 0.001(3)
N2 0.117(5) 0.090(4) 0.064(3) -0.011(2) 0.004(3) 0.018(3)
N8 0.090(4) 0.075(3) 0.063(3) 0.004(2) -0.004(2) -0.007(3)
C9 0.087(5) 0.082(4) 0.060(3) -0.002(2) -0.003(3) 0.006(3)
N4 0.100(4) 0.080(4) 0.060(3) 0.003(2) -0.009(2) 0.006(3)
C11 0.068(4) 0.091(5) 0.062(3) -0.003(3) 0.004(2) 0.003(3)
C12 0.106(6) 0.073(4) 0.052(3) -0.005(2) 0.002(3) -0.007(3)
C13 0.078(5) 0.099(5) 0.057(3) 0.002(3) 0.002(3) 0.005(3)
C14 0.086(5) 0.084(5) 0.085(4) -0.008(3) -0.005(3) 0.000(3)
C15 0.070(4) 0.087(4) 0.061(3) 0.003(2) 0.002(2) -0.004(3)
C16 0.086(5) 0.085(5) 0.068(3) 0.000(3) 0.003(3) 0.008(3)
C17 0.206(13) 0.095(7) 0.103(6) -0.008(5) 0.057(7) -0.001(7)
C18 0.090(5) 0.075(4) 0.064(3) 0.001(2) 0.001(3) -0.006(3)
N6 0.126(6) 0.091(4) 0.062(3) 0.002(2) -0.008(3) 0.017(4)
C20 0.076(5) 0.093(5) 0.090(5) -0.009(3) 0.002(3) -0.007(3)
C21 0.099(5) 0.085(4) 0.055(3) -0.001(2) 0.001(3) -0.008(3)
C22 0.091(5) 0.087(5) 0.073(4) 0.002(3) 0.001(3) -0.005(4)
C23 0.088(5) 0.094(5) 0.060(3) -0.006(3) 0.002(3) 0.005(3)
C24 0.104(6) 0.067(4) 0.067(3) 0.003(2) 0.006(3) 0.009(3)
C25 0.091(5) 0.081(4) 0.066(3) 0.000(3) 0.000(3) -0.005(3)
C26 0.097(6) 0.098(5) 0.069(4) -0.010(3) 0.000(3) 0.004(4)
N1 0.084(4) 0.094(4) 0.059(3) -0.002(2) -0.002(2) 0.005(3)
C28 0.109(5) 0.075(4) 0.057(3) 0.002(2) 0.004(3) 0.001(3)
C29 0.085(5) 0.071(4) 0.070(3) -0.004(2) 0.007(3) 0.002(3)
C30 0.099(5) 0.075(4) 0.076(4) 0.000(3) 0.002(3) -0.004(4)
C31 0.096(5) 0.077(4) 0.067(3) 0.009(3) -0.003(3) 0.007(3)
C32 0.097(6) 0.075(4) 0.070(3) -0.004(3) -0.006(3) 0.006(3)
C33 0.080(5) 0.117(6) 0.065(3) -0.003(3) -0.005(3) 0.008(4)
C34 0.076(5) 0.109(6) 0.058(3) 0.004(3) -0.004(2) 0.001(3)
C35 0.099(5) 0.092(5) 0.056(3) 0.006(3) -0.012(3) 0.006(4)
C36 0.079(4) 0.065(3) 0.061(3) -0.003(2) 0.000(2) -0.006(3)
C37 0.100(6) 0.079(4) 0.078(4) 0.006(3) 0.017(3) 0.003(4)
C38 0.087(5) 0.071(4) 0.071(3) -0.002(2) 0.000(3) 0.001(3)
C39 0.078(5) 0.103(5) 0.083(4) -0.001(3) 0.000(3) 0.005(4)
C40 0.097(5) 0.103(5) 0.055(3) -0.008(3) 0.001(3) -0.004(4)
C41 0.099(6) 0.120(6) 0.054(3) -0.004(3) -0.004(3) -0.005(4)
C42 0.097(5) 0.095(5) 0.066(3) 0.004(3) 0.000(3) -0.005(4)
C43 0.082(5) 0.107(6) 0.075(4) 0.003(3) -0.015(3) 0.006(4)
C44 0.088(5) 0.097(5) 0.073(4) -0.001(3) -0.012(3) 0.004(4)
C45 0.097(6) 0.103(6) 0.063(3) 0.003(3) -0.010(3) -0.013(4)
C46 0.086(5) 0.087(5) 0.071(4) -0.001(3) -0.004(3) -0.014(3)
C47 0.081(5) 0.093(5) 0.081(4) -0.014(3) 0.002(3) 0.000(3)
C49 0.097(6) 0.095(5) 0.094(5) -0.015(4) 0.005(4) 0.015(4)
C50 0.097(7) 0.112(6) 0.089(5) 0.008(4) 0.013(4) 0.002(4)
C51 0.071(5) 0.086(5) 0.107(5) 0.009(3) 0.000(3) 0.004(3)
C52 0.115(7) 0.134(8) 0.082(5) -0.012(4) 0.002(4) 0.026(5)
C53 0.108(8) 0.111(7) 0.118(7) -0.022(5) 0.032(5) 0.005(5)
C54 0.086(6) 0.109(6) 0.101(5) 0.024(4) -0.004(4) 0.012(4)
C55 0.085(5) 0.092(5) 0.063(3) -0.001(3) -0.002(3) -0.001(3)
C56 0.156(9) 0.077(5) 0.074(4) 0.004(3) 0.000(4) -0.015(5)
C57 0.080(5) 0.077(4) 0.077(4) -0.001(3) 0.010(3) 0.003(3)
C58 0.089(5) 0.080(4) 0.059(3) 0.002(2) 0.011(3) -0.003(3)
C60 0.075(5) 0.075(4) 0.090(4) 0.005(3) -0.001(3) 0.000(3)
C61 0.084(5) 0.075(4) 0.067(3) -0.006(2) -0.009(3) -0.001(3)
C62 0.090(7) 0.090(6) 0.177(10) -0.010(5) 0.057(7) -0.008(4)
C63 0.108(6) 0.084(4) 0.053(3) -0.003(2) 0.003(3) -0.005(4)
C64 0.113(7) 0.084(5) 0.080(4) -0.004(3) 0.006(4) 0.021(4)
C65 0.135(9) 0.125(8) 0.092(6) 0.003(5) 0.040(5) -0.032(6)
C66 0.113(8) 0.111(7) 0.117(7) 0.012(5) 0.028(5) -0.021(6)
C67 0.172(11) 0.125(8) 0.073(5) -0.014(4) 0.026(5) -0.033(7)
C68 0.090(6) 0.084(5) 0.114(6) 0.012(4) -0.006(4) 0.005(4)
S1 0.120(2) 0.0873(16) 0.151(2) -0.0123(12) -0.0254(15) 0.0151(12)
N3 0.111(5) 0.096(4) 0.059(3) -0.004(2) -0.011(3) 0.014(3)
O7 0.150(6) 0.102(4) 0.130(5) 0.002(3) -0.023(4) 0.031(4)
C72 0.092(5) 0.095(5) 0.073(4) 0.001(3) -0.002(3) -0.002(4)
C73 0.105(6) 0.080(5) 0.064(3) -0.004(3) -0.005(3) -0.002(3)
O18 0.152(6) 0.109(5) 0.089(4) -0.005(3) 0.007(3) -0.020(4)
C75 0.085(6) 0.123(6) 0.079(4) -0.006(4) -0.005(3) -0.005(4)
O17 0.203(9) 0.121(5) 0.093(4) 0.019(3) -0.020(4) -0.056(5)
C77 0.117(7) 0.095(5) 0.064(3) 0.003(3) 0.006(3) -0.006(4)
O6 0.095(5) 0.118(6) 0.217(7) -0.033(5) 0.009(5) 0.007(4)
C79 0.097(6) 0.120(7) 0.087(5) -0.006(4) 0.012(4) 0.007(5)
C80 0.100(7) 0.150(8) 0.077(4) -0.006(4) 0.004(4) -0.021(5)
O19 0.232(11) 0.104(5) 0.113(5) -0.020(4) -0.023(5) -0.035(5)
F11 0.143(6) 0.128(6) 0.230(8) -0.059(5) 0.015(5) -0.005(4)
F10 0.155(8) 0.270(11) 0.156(7) -0.008(6) -0.015(5) 0.047(7)
C86 0.104(9) 0.170(11) 0.132(8) 0.024(7) -0.022(6) -0.035(7)
F3 0.141(6) 0.196(7) 0.176(6) -0.011(5) 0.011(4) -0.008(5)
F1 0.207(9) 0.119(5) 0.224(8) 0.014(5) 0.029(6) 0.026(5)
C102 0.118(9) 0.165(10) 0.116(7) -0.071(7) 0.032(6) -0.067(7)
O5 0.246(10) 0.089(5) 0.236(8) -0.023(5) -0.133(8) 0.027(5)
C90 0.065(6) 0.152(9) 0.130(7) -0.020(6) 0.015(4) -0.028(5)
F2 0.317(12) 0.166(7) 0.182(7) 0.017(5) 0.056(7) 0.087(7)
C93 0.205(15) 0.203(14) 0.066(5) -0.005(6) 0.014(6) -0.036(11)
C94 0.164(11) 0.162(11) 0.092(6) -0.027(6) 0.014(6) -0.025(8)
C88 0.158(7) 0.112(6) 0.156(7) -0.006(5) 0.000(5) 0.020(5)
F12 0.163(8) 0.211(9) 0.252(11) -0.098(8) 0.080(7) -0.084(7)
C1 0.121(8) 0.177(11) 0.099(6) -0.048(6) 0.012(5) 0.021(7)

loop_
_atom_type_symbol
_atom_type_description
_atom_type_scat_dispersion_real
_atom_type_scat_dispersion_imag
_atom_type_scat_source
C C 0.0033 0.0016 'International Tables Vol C Tables 4.2.6.8 and 6.1.1.4'
H H 0.0000 0.0000 'International Tables Vol C Tables 4.2.6.8 and 6.1.1.4'
F F 0.0171 0.0103 'International Tables Vol C Tables 4.2.6.8 and 6.1.1.4'
N N 0.0061 0.0033 'International Tables Vol C Tables 4.2.6.8 and 6.1.1.4'
O O 0.0106 0.0060 'International Tables Vol C Tables 4.2.6.8 and 6.1.1.4'
Ru Ru -1.2594 0.8363 'International Tables Vol C Tables 4.2.6.8 and 6.1.1.4'
S S 0.1246 0.1234 'International Tables Vol C Tables 4.2.6.8 and 6.1.1.4'

loop_
_geom_angle_atom_site_label_1
_geom_angle_atom_site_label_2
_geom_angle_atom_site_label_3
_geom_angle
_geom_angle_site_symmetry_1
_geom_angle_site_symmetry_3
O18 S4 C102 107.1(6) . .
O17 S4 O18 115.3(4) . .
O17 S4 O19 115.2(5) . .
O17 S4 C102 97.4(6) . .
O19 S4 O18 115.8(5) . .
O19 S4 C102 102.9(6) . .
O1 Ru1 O2 86.1(2) . .
O1 Ru1 N7 82.9(2) . .
O1 Ru1 C14 91.0(3) . .
O1 Ru1 C20 156.4(3) . .
O1 Ru1 C41 115.3(3) . .
O1 Ru1 C43 154.3(3) . .
O1 Ru1 C46 118.3(2) . .
O1 Ru1 C47 90.2(3) . .
O2 Ru1 N7 82.3(2) . .
O2 Ru1 C14 157.3(2) . .
O2 Ru1 C20 117.2(3) . .
O2 Ru1 C41 93.8(3) . .
O2 Ru1 C43 92.0(3) . .
O2 Ru1 C46 154.9(3) . .
O2 Ru1 C47 119.8(2) . .
N7 Ru1 C14 119.8(3) . .
N7 Ru1 C20 96.2(3) . .
N7 Ru1 C41 161.3(3) . .
N7 Ru1 C43 122.3(3) . .
N7 Ru1 C46 94.4(2) . .
N7 Ru1 C47 156.5(3) . .
C14 Ru1 C20 68.9(3) . .
C14 Ru1 C41 67.1(3) . .
C14 Ru1 C43 80.9(3) . .
C14 Ru1 C46 38.7(3) . .
C14 Ru1 C47 37.6(3) . .
C20 Ru1 C41 69.2(3) . .
C20 Ru1 C43 37.8(3) . .
C20 Ru1 C46 38.2(3) . .
C20 Ru1 C47 81.3(3) . .
C41 Ru1 C47 36.5(3) . .
C43 Ru1 C41 39.2(3) . .
C43 Ru1 C47 68.5(3) . .
C46 Ru1 C41 81.4(3) . .
C46 Ru1 C43 68.7(3) . .
C46 Ru1 C47 69.2(3) . .
O4 Ru2 O3 85.78(19) . .
O4 Ru2 N8 81.3(2) . .
O4 Ru2 C17 97.9(4) . .
O4 Ru2 C53 124.6(4) . .
O4 Ru2 C62 161.7(4) . .
O4 Ru2 C65 91.2(4) . .
O4 Ru2 C90 149.8(4) . .
O3 Ru2 N8 84.1(2) . .
O3 Ru2 C17 112.1(3) . .
O3 Ru2 C53 89.9(3) . .
O3 Ru2 C62 94.0(3) . .
O3 Ru2 C65 149.7(3) . .
O3 Ru2 C90 123.1(4) . .
N8 Ru2 C17 163.8(3) . .
N8 Ru2 C53 153.0(4) . .
N8 Ru2 C62 116.9(4) . .
N8 Ru2 C65 125.3(3) . .
N8 Ru2 C90 92.5(3) . .
C17 Ru2 C90 80.0(5) . .
C53 Ru2 C17 35.0(4) . .
C53 Ru2 C90 69.0(4) . .
C62 Ru2 C17 65.2(5) . .
C62 Ru2 C53 37.2(4) . .
C62 Ru2 C65 79.8(5) . .
C62 Ru2 C90 38.9(4) . .
C65 Ru2 C17 38.5(4) . .
C65 Ru2 C53 67.2(4) . .
C65 Ru2 C90 68.4(5) . .
C13 O1 Ru1 131.6(4) . .
C12 O4 Ru2 129.8(5) . .
C11 O3 Ru2 129.5(4) . .
C58 O2 Ru1 129.9(4) . .
N6 N5 N4 107.1(5) . .
C18 N7 Ru1 122.3(4) . .
C24 N7 Ru1 120.0(5) . .
C24 N7 C18 117.5(5) . .
N3 N2 N1 107.6(6) . .
C42 N8 Ru2 121.2(5) . .
C45 N8 Ru2 118.9(4) . .
C45 N8 C42 119.8(6) . .
C38 C9 C40 119.6(6) . .
C38 C9 C55 120.7(6) . .
C55 C9 C40 119.6(7) . .
N5 N4 C34 121.9(5) . .
N5 N4 C35 111.0(6) . .
C35 N4 C34 126.4(6) . .
O3 C11 C15 114.0(6) . .
O3 C11 C29 125.6(7) . .
C29 C11 C15 120.4(6) . .
O4 C12 C21 114.4(6) . .
O4 C12 C29 126.7(7) . .
C29 C12 C21 118.9(7) . .
O1 C13 C36 124.8(6) . .
O1 C13 C57 114.6(6) . .
C36 C13 C57 120.6(7) . .
Ru1 C14 H14 128.9 . .
C46 C14 Ru1 71.4(4) . .
C46 C14 H14 118.9 . .
C47 C14 Ru1 73.3(5) . .
C47 C14 H14 118.9 . .
C47 C14 C46 122.3(7) . .
C57 C15 C11 120.5(6) . .
C57 C15 C60 119.5(6) . .
C60 C15 C11 119.9(6) . .
C18 C16 H16 120.6 . .
C18 C16 C23 118.9(7) . .
C23 C16 H16 120.6 . .
C53 C17 Ru2 72.2(6) . .
C53 C17 C65 121.9(13) . .
C53 C17 C67 118.5(10) . .
C65 C17 Ru2 69.9(5) . .
C65 C17 C67 119.0(11) . .
C67 C17 Ru2 124.5(9) . .
N7 C18 H18 118.5 . .
C16 C18 N7 123.0(6) . .
C16 C18 H18 118.5 . .
N5 N6 C22 109.8(6) . .
C43 C20 Ru1 71.4(5) . .
C43 C20 C46 120.7(8) . .
C43 C20 C79 118.8(8) . .
C46 C20 Ru1 71.1(5) . .
C46 C20 C79 120.5(7) . .
C79 C20 Ru1 129.7(6) . .
C30 C21 C12 119.9(7) . .
C30 C21 C63 119.0(7) . .
C63 C21 C12 121.0(6) . .
N6 C22 C25 123.1(6) . .
C35 C22 N6 107.9(6) . .
C35 C22 C25 128.7(7) . .
C16 C23 N1 118.8(6) . .
C31 C23 C16 120.0(6) . .
C31 C23 N1 121.0(6) . .
N7 C24 H24 119.3 . .
N7 C24 C31 121.4(6) . .
C31 C24 H24 119.3 . .
C22 C25 C26 118.0(6) . .
C32 C25 C22 122.0(7) . .
C32 C25 C26 120.0(6) . .
C55 C26 C25 117.2(7) . .
C77 C26 C25 121.3(7) . .
C77 C26 C55 121.5(8) . .
N2 N1 C23 122.3(6) . .
N2 N1 C28 110.1(5) . .
C28 N1 C23 127.6(6) . .
N1 C28 H28 127.6 . .
C40 C28 N1 104.7(7) . .
C40 C28 H28 127.6 . .
C11 C29 C12 120.8(7) . .
C11 C29 C36 119.6(6) . .
C12 C29 C36 119.4(6) . .
C21 C30 H30 118.7 . .
C56 C30 C21 122.7(8) . .
C56 C30 H30 118.7 . .
C23 C31 C24 119.2(6) . .
C23 C31 H31 120.4 . .
C24 C31 H31 120.4 . .
C25 C32 C38 120.6(7) . .
C25 C32 C44 120.6(6) . .
C44 C32 C38 118.7(7) . .
C38 C33 H33 118.8 . .
C50 C33 H33 118.8 . .
C50 C33 C38 122.4(6) . .
C61 C34 N4 120.9(7) . .
C73 C34 N4 118.3(6) . .
C73 C34 C61 120.9(6) . .
N4 C35 H35 127.9 . .
C22 C35 N4 104.1(7) . .
C22 C35 H35 127.9 . .
C13 C36 C29 118.7(6) . .
C13 C36 C58 121.5(6) . .
C58 C36 C29 119.8(6) . .
C63 C37 H37 121.1 . .
C63 C37 C64 117.9(8) . .
C64 C37 H37 121.1 . .
C9 C38 C32 119.2(6) . .
C9 C38 C33 124.2(6) . .
C33 C38 C32 116.6(7) . .
C44 C39 H39 121.1 . .
C44 C39 C50 117.8(8) . .
C50 C39 H39 121.1 . .
C28 C40 C9 128.8(7) . .
C28 C40 N3 107.3(6) . .
N3 C40 C9 123.9(6) . .
Ru1 C41 H41 130.9 . .
C43 C41 Ru1 69.7(4) . .
C43 C41 H41 119.8 . .
C47 C41 Ru1 72.3(4) . .
C47 C41 H41 119.8 . .
C47 C41 C43 120.4(7) . .
N8 C42 H42 120.1 . .
N8 C42 C73 119.8(7) . 3_776
C73 C42 H42 120.1 3_776 .
Ru1 C43 H43 130.2 . .
C20 C43 Ru1 70.9(4) . .
C20 C43 C41 119.3(8) . .
C20 C43 H43 120.4 . .
C41 C43 Ru1 71.1(4) . .
C41 C43 H43 120.4 . .
C32 C44 H44 118.6 . .
C39 C44 C32 122.7(6) . .
C39 C44 H44 118.6 . .
N8 C45 H45 119.3 . .
N8 C45 C61 121.4(6) . 3_776
C61 C45 H45 119.3 3_776 .
Ru1 C46 H46 130.8 . .
C14 C46 Ru1 69.9(4) . .
C14 C46 H46 121.0 . .
C20 C46 Ru1 70.7(4) . .
C20 C46 C14 117.9(7) . .
C20 C46 H46 121.0 . .
C14 C47 Ru1 69.1(4) . .
C14 C47 C49 117.0(7) . .
C41 C47 Ru1 71.2(4) . .
C41 C47 C14 119.4(7) . .
C41 C47 C49 123.0(8) . .
C49 C47 Ru1 124.5(5) . .
C47 C49 H49 109.1 . .
C47 C49 C1 111.5(7) . .
C52 C49 C47 106.7(8) . .
C52 C49 H49 109.1 . .
C52 C49 C1 111.3(8) . .
C1 C49 H49 109.1 . .
C33 C50 C39 121.7(8) . .
C33 C50 H50 119.1 . .
C39 C50 H50 119.1 . .
C57 C51 H51 120.0 . .
C68 C51 H51 120.0 . .
C68 C51 C57 120.0(8) . .
C49 C52 H52A 109.5 . .
C49 C52 H52B 109.5 . .
C49 C52 H52C 109.5 . .
H52A C52 H52B 109.5 . .
H52A C52 H52C 109.5 . .
H52B C52 H52C 109.5 . .
Ru2 C53 H53 130.0 . .
C17 C53 Ru2 72.8(6) . .
C17 C53 H53 120.1 . .
C17 C53 C62 119.7(11) . .
C62 C53 Ru2 69.5(5) . .
C62 C53 H53 120.1 . .
C60 C54 H54 119.8 . .
C68 C54 H54 119.8 . .
C68 C54 C60 120.4(8) . .
C9 C55 C26 122.0(7) . .
C9 C55 C72 121.7(6) . .
C26 C55 C72 116.3(7) . .
C30 C56 H56 120.7 . .
C30 C56 C64 118.6(8) . .
C64 C56 H56 120.7 . .
C15 C57 C13 120.0(6) . .
C15 C57 C51 119.8(7) . .
C51 C57 C13 120.0(7) . .
O2 C58 C36 125.9(6) . .
O2 C58 C63 114.1(6) . .
C36 C58 C63 120.0(7) . .
C15 C60 C54 118.8(7) . .
C15 C60 H60 120.6 . .
C54 C60 H60 120.6 . .
C34 C61 H61 120.1 . .
C45 C61 C34 119.8(7) 3_776 .
C45 C61 H61 120.1 3_776 .
Ru2 C62 H62 127.2 . .
C53 C62 Ru2 73.3(7) . .
C53 C62 H62 118.2 . .
C53 C62 C90 123.5(11) . .
C90 C62 Ru2 73.4(6) . .
C90 C62 H62 118.2 . .
C21 C63 C58 120.1(7) . .
C37 C63 C21 120.1(7) . .
C37 C63 C58 119.8(7) . .
C37 C64 H64 119.2 . .
C56 C64 C37 121.7(8) . .
C56 C64 H64 119.2 . .
Ru2 C65 H65 127.7 . .
C17 C65 Ru2 71.6(5) . .
C17 C65 H65 121.0 . .
C66 C65 Ru2 71.7(5) . .
C66 C65 C17 118.0(12) . .
C66 C65 H65 121.0 . .
C65 C66 H66 118.0 . .
C65 C66 C90 124.0(11) . .
C90 C66 H66 118.0 . .
C17 C67 H67 106.2 . .
C93 C67 C17 113.7(9) . .
C93 C67 H67 106.2 . .
C94 C67 C17 112.1(9) . .
C94 C67 H67 106.2 . .
C94 C67 C93 112.0(13) . .
C51 C68 C54 121.5(8) . .
C51 C68 H68 119.3 . .
C54 C68 H68 119.3 . .
O7 S1 C88 103.9(6) . .
O6 S1 O7 120.6(6) . .
O6 S1 O5 112.3(7) . .
O6 S1 C88 96.5(6) . .
O5 S1 O7 115.1(5) . .
O5 S1 C88 104.7(8) . .
N2 N3 C40 110.3(6) . .
C55 C72 H72 119.4 . .
C75 C72 C55 121.3(7) . .
C75 C72 H72 119.4 . .
C34 C73 C42 118.1(6) . 3_776
C34 C73 H73 120.9 . .
C42 C73 H73 120.9 3_776 .
C72 C75 H75 119.7 . .
C72 C75 C80 120.6(9) . .
C80 C75 H75 119.7 . .
C26 C77 H77 119.9 . .
C26 C77 C80 120.2(7) . .
C80 C77 H77 119.9 . .
C20 C79 H79A 109.5 . .
C20 C79 H79B 109.5 . .
C20 C79 H79C 109.5 . .
H79A C79 H79B 109.5 . .
H79A C79 H79C 109.5 . .
H79B C79 H79C 109.5 . .
C75 C80 H80 120.0 . .
C77 C80 C75 120.0(8) . .
C77 C80 H80 120.0 . .
H86A C86 H86B 109.5 . .
H86A C86 H86C 109.5 . .
H86B C86 H86C 109.5 . .
C90 C86 H86A 109.5 . .
C90 C86 H86B 109.5 . .
C90 C86 H86C 109.5 . .
F11 C102 S4 117.8(7) . .
F11 C102 F10 94.0(11) . .
F10 C102 S4 111.3(7) . .
F12 C102 S4 128.4(13) . .
F12 C102 F11 101.5(9) . .
F12 C102 F10 97.0(12) . .
C62 C90 Ru2 67.7(6) . .
C62 C90 C86 122.7(12) . .
C66 C90 Ru2 69.1(6) . .
C66 C90 C62 112.7(11) . .
C66 C90 C86 124.4(11) . .
C86 C90 Ru2 126.9(7) . .
C67 C93 H93A 109.5 . .
C67 C93 H93B 109.5 . .
C67 C93 H93C 109.5 . .
H93A C93 H93B 109.5 . .
H93A C93 H93C 109.5 . .
H93B C93 H93C 109.5 . .
C67 C94 H94A 109.5 . .
C67 C94 H94B 109.5 . .
C67 C94 H94C 109.5 . .
H94A C94 H94B 109.5 . .
H94A C94 H94C 109.5 . .
H94B C94 H94C 109.5 . .
F3 C88 S1 111.5(11) . .
F3 C88 F2 101.9(13) . .
F1 C88 S1 115.2(12) . .
F1 C88 F3 107.7(12) . .
F1 C88 F2 109.8(13) . .
F2 C88 S1 109.9(11) . .
C49 C1 H1A 109.5 . .
C49 C1 H1B 109.5 . .
C49 C1 H1C 109.5 . .
H1A C1 H1B 109.5 . .
H1A C1 H1C 109.5 . .
H1B C1 H1C 109.5 . .

loop_
_geom_bond_atom_site_label_1
_geom_bond_atom_site_label_2
_geom_bond_distance
_geom_bond_site_symmetry_2
S4 O18 1.455(7) .
S4 O17 1.421(7) .
S4 O19 1.421(7) .
S4 C102 1.577(14) .
Ru1 O1 2.011(5) .
Ru1 O2 2.033(5) .
Ru1 N7 2.110(5) .
Ru1 C14 2.153(7) .
Ru1 C20 2.167(9) .
Ru1 C41 2.193(6) .
Ru1 C43 2.174(7) .
Ru1 C46 2.173(7) .
Ru1 C47 2.207(7) .
Ru2 O4 2.023(6) .
Ru2 O3 2.023(5) .
Ru2 N8 2.122(5) .
Ru2 C17 2.186(9) .
Ru2 C53 2.178(8) .
Ru2 C62 2.130(10) .
Ru2 C65 2.164(8) .
Ru2 C90 2.207(10) .
O1 C13 1.288(9) .
O4 C12 1.272(9) .
O3 C11 1.295(8) .
O2 C58 1.268(9) .
N5 N4 1.329(8) .
N5 N6 1.304(8) .
N7 C18 1.366(9) .
N7 C24 1.365(9) .
N2 N1 1.318(8) .
N2 N3 1.301(8) .
N8 C42 1.367(9) .
N8 C45 1.344(10) .
C9 C38 1.377(10) .
C9 C40 1.471(9) .
C9 C55 1.407(10) .
N4 C34 1.428(9) .
N4 C35 1.403(8) .
C11 C15 1.443(10) .
C11 C29 1.395(10) .
C12 C21 1.498(11) .
C12 C29 1.428(9) .
C13 C36 1.407(9) .
C13 C57 1.447(10) .
C14 H14 0.9500 .
C14 C46 1.434(11) .
C14 C47 1.405(11) .
C15 C57 1.397(10) .
C15 C60 1.405(10) .
C16 H16 0.9500 .
C16 C18 1.345(9) .
C16 C23 1.391(10) .
C17 C53 1.314(15) .
C17 C65 1.434(14) .
C17 C67 1.638(19) .
C18 H18 0.9500 .
N6 C22 1.394(10) .
C20 C43 1.405(11) .
C20 C46 1.419(11) .
C20 C79 1.521(11) .
C21 C30 1.398(10) .
C21 C63 1.407(11) .
C22 C25 1.454(9) .
C22 C35 1.346(11) .
C23 N1 1.416(8) .
C23 C31 1.359(10) .
C24 H24 0.9500 .
C24 C31 1.388(9) .
C25 C26 1.458(12) .
C25 C32 1.393(11) .
C26 C55 1.420(9) .
C26 C77 1.377(12) .
N1 C28 1.383(9) .
C28 H28 0.9500 .
C28 C40 1.358(9) .
C29 C36 1.490(10) .
C30 H30 0.9500 .
C30 C56 1.330(13) .
C31 H31 0.9500 .
C32 C38 1.454(9) .
C32 C44 1.413(11) .
C33 H33 0.9500 .
C33 C38 1.449(11) .
C33 C50 1.348(12) .
C34 C61 1.365(10) .
C34 C73 1.362(10) .
C35 H35 0.9500 .
C36 C58 1.445(10) .
C37 H37 0.9500 .
C37 C63 1.396(11) .
C37 C64 1.408(11) .
C39 H39 0.9500 .
C39 C44 1.402(12) .
C39 C50 1.417(11) .
C40 N3 1.359(10) .
C41 H41 0.9500 .
C41 C43 1.465(12) .
C41 C47 1.377(11) .
C42 H42 0.9500 .
C42 C73 1.415(9) 3_776
C43 H43 0.9500 .
C44 H44 0.9500 .
C45 H45 0.9500 .
C45 C61 1.360(10) 3_776
C46 H46 0.9500 .
C47 C49 1.528(11) .
C49 H49 1.0000 .
C49 C52 1.520(12) .
C49 C1 1.557(15) .
C50 H50 0.9500 .
C51 H51 0.9500 .
C51 C57 1.403(10) .
C51 C68 1.360(11) .
C52 H52A 0.9800 .
C52 H52B 0.9800 .
C52 H52C 0.9800 .
C53 H53 0.9500 .
C53 C62 1.374(16) .
C54 H54 0.9500 .
C54 C60 1.410(11) .
C54 C68 1.365(13) .
C55 C72 1.466(11) .
C56 H56 0.9500 .
C56 C64 1.407(14) .
C58 C63 1.456(10) .
C60 H60 0.9500 .
C61 C45 1.360(10) 3_776
C61 H61 0.9500 .
C62 H62 0.9500 .
C62 C90 1.444(14) .
C64 H64 0.9500 .
C65 H65 0.9500 .
C65 C66 1.345(16) .
C66 H66 0.9500 .
C66 C90 1.437(16) .
C67 H67 1.0000 .
C67 C93 1.516(19) .
C67 C94 1.511(15) .
C68 H68 0.9500 .
S1 O7 1.448(7) .
S1 O6 1.407(9) .
S1 O5 1.421(9) .
S1 C88 1.827(17) .
C72 H72 0.9500 .
C72 C75 1.331(12) .
C73 C42 1.415(9) 3_776
C73 H73 0.9500 .
C75 H75 0.9500 .
C75 C80 1.418(11) .
C77 H77 0.9500 .
C77 C80 1.385(13) .
C79 H79A 0.9800 .
C79 H79B 0.9800 .
C79 H79C 0.9800 .
C80 H80 0.9500 .
F11 C102 1.376(11) .
F10 C102 1.523(17) .
C86 H86A 0.9800 .
C86 H86B 0.9800 .
C86 H86C 0.9800 .
C86 C90 1.497(15) .
F3 C88 1.331(17) .
F1 C88 1.259(14) .
C102 F12 1.272(12) .
F2 C88 1.344(16) .
C93 H93A 0.9800 .
C93 H93B 0.9800 .
C93 H93C 0.9800 .
C94 H94A 0.9800 .
C94 H94B 0.9800 .
C94 H94C 0.9800 .
C1 H1A 0.9800 .
C1 H1B 0.9800 .
C1 H1C 0.9800 .

loop_
_geom_torsion_atom_site_label_1
_geom_torsion_atom_site_label_2
_geom_torsion_atom_site_label_3
_geom_torsion_atom_site_label_4
_geom_torsion
_geom_torsion_site_symmetry_4
Ru1 O1 C13 C36 3.1(9) .
Ru1 O1 C13 C57 -175.5(4) .
Ru1 O2 C58 C36 4.3(8) .
Ru1 O2 C58 C63 -175.8(4) .
Ru1 N7 C18 C16 -172.7(6) .
Ru1 N7 C24 C31 172.5(6) .
Ru1 C14 C46 C20 53.7(6) .
Ru1 C14 C47 C41 -52.4(7) .
Ru1 C14 C47 C49 119.0(7) .
Ru1 C20 C43 C41 54.0(6) .
Ru1 C20 C46 C14 -53.3(6) .
Ru1 C41 C43 C20 -53.9(6) .
Ru1 C41 C47 C14 51.4(7) .
Ru1 C41 C47 C49 -119.5(7) .
Ru1 C47 C49 C52 170.6(6) .
Ru1 C47 C49 C1 -67.7(9) .
Ru2 O4 C12 C21 179.2(4) .
Ru2 O4 C12 C29 0.7(8) .
Ru2 O3 C11 C15 165.3(4) .
Ru2 O3 C11 C29 -17.1(8) .
Ru2 N8 C42 C73 177.1(6) 3_776
Ru2 N8 C45 C61 -175.1(6) 3_776
Ru2 C17 C53 C62 -53.2(9) .
Ru2 C17 C65 C66 56.5(8) .
Ru2 C17 C67 C93 68.8(12) .
Ru2 C17 C67 C94 -59.4(13) .
Ru2 C53 C62 C90 -56.2(8) .
Ru2 C62 C90 C66 -53.9(7) .
Ru2 C62 C90 C86 120.5(10) .
Ru2 C65 C66 C90 53.2(9) .
O1 C13 C36 C29 -178.3(5) .
O1 C13 C36 C58 0.1(9) .
O1 C13 C57 C15 -179.1(5) .
O1 C13 C57 C51 -2.8(9) .
O4 C12 C21 C30 -4.5(8) .
O4 C12 C21 C63 176.5(5) .
O4 C12 C29 C11 2.7(9) .
O4 C12 C29 C36 -173.4(5) .
O3 C11 C15 C57 -179.1(5) .
O3 C11 C15 C60 -1.7(8) .
O3 C11 C29 C12 5.7(9) .
O3 C11 C29 C36 -178.2(5) .
O2 C58 C63 C21 -171.1(5) .
O2 C58 C63 C37 6.2(8) .
N5 N4 C34 C61 -10.0(11) .
N5 N4 C34 C73 168.3(8) .
N5 N4 C35 C22 -2.2(9) .
N5 N6 C22 C25 -177.4(8) .
N5 N6 C22 C35 -3.6(10) .
N7 C24 C31 C23 3.3(12) .
N2 N1 C28 C40 1.7(9) .
C9 C40 N3 N2 -178.9(7) .
C9 C55 C72 C75 -179.4(8) .
N4 N5 N6 C22 2.1(10) .
N4 C34 C61 C45 -178.7(7) 3_776
N4 C34 C73 C42 176.7(7) 3_776
C11 C15 C57 C13 -3.9(9) .
C11 C15 C57 C51 179.8(6) .
C11 C15 C60 C54 -178.7(6) .
C11 C29 C36 C13 -0.9(8) .
C11 C29 C36 C58 -179.3(5) .
C12 C21 C30 C56 -178.8(6) .
C12 C21 C63 C37 179.0(5) .
C12 C21 C63 C58 -3.7(8) .
C12 C29 C36 C13 175.3(5) .
C12 C29 C36 C58 -3.2(8) .
C13 C36 C58 O2 -3.9(9) .
C13 C36 C58 C63 176.2(5) .
C14 C47 C49 C52 88.3(9) .
C14 C47 C49 C1 -149.9(8) .
C15 C11 C29 C12 -176.8(5) .
C15 C11 C29 C36 -0.7(8) .
C16 C23 N1 N2 4.6(11) .
C16 C23 N1 C28 -173.3(8) .
C16 C23 C31 C24 -2.6(12) .
C17 C53 C62 Ru2 54.8(10) .
C17 C53 C62 C90 -1.4(15) .
C17 C65 C66 C90 -3.2(15) .
C18 N7 C24 C31 -3.6(11) .
C18 C16 C23 N1 177.8(7) .
C18 C16 C23 C31 2.2(12) .
N6 N5 N4 C34 170.6(7) .
N6 N5 N4 C35 0.0(10) .
N6 C22 C25 C26 102.4(10) .
N6 C22 C25 C32 -76.8(11) .
N6 C22 C35 N4 3.4(9) .
C21 C12 C29 C11 -175.7(5) .
C21 C12 C29 C36 8.2(8) .
C21 C30 C56 C64 0.7(11) .
C22 C25 C26 C55 175.0(7) .
C22 C25 C26 C77 -2.4(11) .
C22 C25 C32 C38 -175.7(7) .
C22 C25 C32 C44 0.1(11) .
C23 C16 C18 N7 -2.6(12) .
C23 N1 C28 C40 179.8(7) .
C24 N7 C18 C16 3.2(11) .
C25 C22 C35 N4 176.8(8) .
C25 C26 C55 C9 5.0(11) .
C25 C26 C55 C72 -176.6(7) .
C25 C26 C77 C80 175.8(8) .
C25 C32 C38 C9 -3.4(10) .
C25 C32 C38 C33 178.0(7) .
C25 C32 C44 C39 -178.9(7) .
C26 C25 C32 C38 5.1(10) .
C26 C25 C32 C44 -179.1(7) .
C26 C55 C72 C75 2.2(12) .
C26 C77 C80 C75 -0.7(14) .
N1 N2 N3 C40 2.0(9) .
N1 C23 C31 C24 -178.0(7) .
N1 C28 C40 C9 177.4(8) .
N1 C28 C40 N3 -0.5(9) .
C28 C40 N3 N2 -0.9(10) .
C29 C11 C15 C57 3.1(8) .
C29 C11 C15 C60 -179.4(6) .
C29 C12 C21 C30 174.1(6) .
C29 C12 C21 C63 -4.9(8) .
C29 C36 C58 O2 174.5(5) .
C29 C36 C58 C63 -5.4(8) .
C30 C21 C63 C37 0.0(9) .
C30 C21 C63 C58 177.3(5) .
C30 C56 C64 C37 -2.0(11) .
C31 C23 N1 N2 -179.9(7) .
C31 C23 N1 C28 2.2(12) .
C32 C25 C26 C55 -5.8(11) .
C32 C25 C26 C77 176.8(7) .
C34 N4 C35 C22 -172.2(7) .
C35 N4 C34 C61 159.1(8) .
C35 N4 C34 C73 -22.7(11) .
C35 C22 C25 C26 -70.1(11) .
C35 C22 C25 C32 110.7(10) .
C36 C13 C57 C15 2.2(9) .
C36 C13 C57 C51 178.6(6) .
C36 C58 C63 C21 8.8(8) .
C36 C58 C63 C37 -173.9(5) .
C38 C9 C40 C28 69.8(11) .
C38 C9 C40 N3 -112.7(9) .
C38 C9 C55 C26 -3.5(11) .
C38 C9 C55 C72 178.2(7) .
C38 C32 C44 C39 -3.0(11) .
C38 C33 C50 C39 -1.0(14) .
C40 C9 C38 C32 179.7(6) .
C40 C9 C38 C33 -1.8(11) .
C40 C9 C55 C26 179.3(7) .
C40 C9 C55 C72 1.0(11) .
C41 C47 C49 C52 -100.6(9) .
C41 C47 C49 C1 21.1(11) .
C42 N8 C45 C61 0.2(11) 3_776
C43 C20 C46 Ru1 53.5(7) .
C43 C20 C46 C14 0.2(11) .
C43 C41 C47 Ru1 -52.5(6) .
C43 C41 C47 C14 -1.1(11) .
C43 C41 C47 C49 -171.9(7) .
C44 C32 C38 C9 -179.3(7) .
C44 C32 C38 C33 2.1(10) .
C44 C39 C50 C33 0.2(13) .
C45 N8 C42 C73 1.8(11) 3_776
C46 C14 C47 Ru1 54.3(7) .
C46 C14 C47 C41 2.0(12) .
C46 C14 C47 C49 173.4(7) .
C46 C20 C43 Ru1 -53.4(7) .
C46 C20 C43 C41 0.6(11) .
C47 C14 C46 Ru1 -55.2(7) .
C47 C14 C46 C20 -1.5(11) .
C47 C41 C43 Ru1 53.7(7) .
C47 C41 C43 C20 -0.2(11) .
C50 C33 C38 C9 -178.7(8) .
C50 C33 C38 C32 -0.2(12) .
C50 C39 C44 C32 1.9(12) .
C53 C17 C65 Ru2 -52.3(10) .
C53 C17 C65 C66 4.2(17) .
C53 C17 C67 C93 155.9(11) .
C53 C17 C67 C94 27.7(15) .
C53 C62 C90 Ru2 56.2(8) .
C53 C62 C90 C66 2.3(13) .
C53 C62 C90 C86 176.7(10) .
C55 C9 C38 C32 2.5(10) .
C55 C9 C38 C33 -179.0(7) .
C55 C9 C40 C28 -112.9(10) .
C55 C9 C40 N3 64.6(11) .
C55 C26 C77 C80 -1.5(13) .
C55 C72 C75 C80 -4.4(13) .
C57 C13 C36 C29 0.1(8) .
C57 C13 C36 C58 178.6(5) .
C57 C15 C60 C54 -1.3(10) .
C57 C51 C68 C54 1.6(13) .
C60 C15 C57 C13 178.7(6) .
C60 C15 C57 C51 2.3(9) .
C60 C54 C68 C51 -0.6(13) .
C61 C34 C73 C42 -5.1(11) 3_776
C63 C21 C30 C56 0.2(10) .
C63 C37 C64 C56 2.2(10) .
C64 C37 C63 C21 -1.2(9) .
C64 C37 C63 C58 -178.5(6) .
C65 C17 C53 Ru2 51.3(10) .
C65 C17 C53 C62 -1.9(17) .
C65 C17 C67 C93 -15.8(14) .
C65 C17 C67 C94 -143.9(11) .
C65 C66 C90 Ru2 -53.0(9) .
C65 C66 C90 C62 0.2(14) .
C65 C66 C90 C86 -174.1(10) .
C67 C17 C53 Ru2 -120.1(10) .
C67 C17 C53 C62 -173.3(9) .
C67 C17 C65 Ru2 119.1(10) .
C67 C17 C65 C66 175.6(9) .
C68 C51 C57 C13 -178.9(7) .
C68 C51 C57 C15 -2.5(11) .
C68 C54 C60 C15 0.4(12) .
N3 N2 N1 C23 179.5(7) .
N3 N2 N1 C28 -2.3(9) .
O7 S1 C88 F3 -55.3(11) .
O7 S1 C88 F1 -178.4(10) .
O7 S1 C88 F2 57.0(12) .
C72 C75 C80 C77 3.7(15) .
C73 C34 C61 C45 3.1(11) 3_776
O18 S4 C102 F11 -54.5(11) .
O18 S4 C102 F10 52.3(8) .
O18 S4 C102 F12 170.6(10) .
O17 S4 C102 F11 64.9(11) .
O17 S4 C102 F10 171.7(7) .
O17 S4 C102 F12 -70.0(11) .
C77 C26 C55 C9 -177.6(7) .
C77 C26 C55 C72 0.8(11) .
O6 S1 C88 F3 68.6(11) .
O6 S1 C88 F1 -54.6(12) .
O6 S1 C88 F2 -179.2(11) .
C79 C20 C43 Ru1 125.7(7) .
C79 C20 C43 C41 179.7(7) .
C79 C20 C46 Ru1 -125.6(8) .
C79 C20 C46 C14 -178.9(7) .
O19 S4 C102 F11 -177.0(10) .
O19 S4 C102 F10 -70.2(8) .
O19 S4 C102 F12 48.1(12) .
O5 S1 C88 F3 -176.3(10) .
O5 S1 C88 F1 60.6(13) .
O5 S1 C88 F2 -64.0(12) .

loop_
_smtbx_masks_void_nr
_smtbx_masks_void_average_x
_smtbx_masks_void_average_y
_smtbx_masks_void_average_z
_smtbx_masks_void_volume
_smtbx_masks_void_count_electrons
1 -0.057 0.117 0.263 188.3 0.0
2 0.057 -0.117 0.737 188.3 0.0
3 0.000 0.500 0.500 219.8 0.0
4 0.443 0.383 0.763 188.3 0.0
5 0.500 0.000 1.000 219.8 0.0
6 0.557 0.617 0.237 188.3 0.0
